data_4506762
loop_
_publ_author_name
'Manna, Paulami'
'Tripuramallu, Bharat Kumar'
'Das, Samar K.'

_publ_section_title
;
 Synthesis, Structural Characterization, and Magnetic Properties of a New
 Series of Coordination Polymers: Importance of Steric Hindrance at the
 Coordination Sphere
;
_journal_issue 9
_journal_name_full 'Crystal Growth &amp; Design'
_journal_page_first 4607
_journal_paper_doi 10.1021/cg300800h
_journal_volume 12
_journal_year 2012
_chemical_formula_moiety 'C32 H28 Co N4 O6'
_chemical_formula_sum 'C32 H28 Co N4 O6'
_chemical_formula_weight 623.51
_chemical_name_systematic
; 
 ? 
;
_space_group_IT_number 14
_symmetry_cell_setting monoclinic
_symmetry_space_group_name_Hall '-P 2yn'
_symmetry_space_group_name_H-M 'P 1 21/n 1'
_atom_sites_solution_hydrogens geom
_atom_sites_solution_primary direct
_atom_sites_solution_secondary difmap
_audit_creation_method SHELXL-97
_cell_angle_alpha 90.00
_cell_angle_beta 92.962(5)
_cell_angle_gamma 90.00
_cell_formula_units_Z 4
_cell_length_a 12.426(4)
_cell_length_b 9.771(3)
_cell_length_c 25.202(8)
_cell_measurement_temperature 273(2)
_cell_volume 3055.8(17)
_computing_structure_refinement 'SHELXL-97 (Sheldrick, 1997)'
_computing_structure_solution 'SHELXS-97 (Sheldrick, 1990)'
_diffrn_ambient_temperature 273(2)
_diffrn_measured_fraction_theta_full 0.992
_diffrn_measured_fraction_theta_max 0.992
_diffrn_radiation_monochromator graphite
_diffrn_radiation_source 'fine-focus sealed tube'
_diffrn_radiation_type MoK\a
_diffrn_radiation_wavelength 0.71073
_diffrn_reflns_av_R_equivalents 0.0568
_diffrn_reflns_av_sigmaI/netI 0.0468
_diffrn_reflns_limit_h_max 15
_diffrn_reflns_limit_h_min -15
_diffrn_reflns_limit_k_max 12
_diffrn_reflns_limit_k_min -12
_diffrn_reflns_limit_l_max 31
_diffrn_reflns_limit_l_min -31
_diffrn_reflns_number 30887
_diffrn_reflns_theta_full 26.13
_diffrn_reflns_theta_max 26.13
_diffrn_reflns_theta_min 1.62
_exptl_absorpt_coefficient_mu 0.611
_exptl_absorpt_correction_T_max 0.8875
_exptl_absorpt_correction_T_min 0.7921
_exptl_absorpt_correction_type empirical
_exptl_crystal_density_diffrn 1.355
_exptl_crystal_density_method 'not measured'
_exptl_crystal_F_000 1292
_exptl_crystal_size_max 0.40
_exptl_crystal_size_mid 0.30
_exptl_crystal_size_min 0.20
_platon_squeeze_details
;
;
_refine_diff_density_max 0.566
_refine_diff_density_min -0.272
_refine_diff_density_rms 0.067
_refine_ls_extinction_method none
_refine_ls_goodness_of_fit_ref 1.100
_refine_ls_hydrogen_treatment none
_refine_ls_matrix_type full
_refine_ls_number_parameters 396
_refine_ls_number_reflns 6050
_refine_ls_number_restraints 0
_refine_ls_restrained_S_all 1.100
_refine_ls_R_factor_all 0.0874
_refine_ls_R_factor_gt 0.0636
_refine_ls_shift/su_max 0.001
_refine_ls_shift/su_mean 0.000
_refine_ls_structure_factor_coef Fsqd
_refine_ls_weighting_details 'calc w=1/[\s^2^(Fo^2^)+(0.0727P)^2^+1.0764P] where P=(Fo^2^+2Fc^2^)/3'
_refine_ls_weighting_scheme calc
_refine_ls_wR_factor_gt 0.1431
_refine_ls_wR_factor_ref 0.1550
_reflns_number_gt 4599
_reflns_number_total 6050
_reflns_threshold_expression >2sigma(I)
_cod_data_source_file cg300800h_si_002.cif
_cod_data_source_block compound-4
_cod_depositor_comments
;
The following automatic conversions were performed:

'_symmetry_cell_setting' value 'Monoclinic' changed to 'monoclinic'
according to /home/saulius/struct/CIF-dictionaries/cif_core.dic
dictionary named 'cif_core.dic' version 2.4.2 from 2011-04-26.

Automatic conversion script
Id: cif_fix_values 1891 2012-01-12 08:04:46Z andrius 
;
_cod_original_cell_volume 3056.0(16)
_cod_original_sg_symbol_H-M P2(1)/n
_cod_database_code 4506762

loop_
_symmetry_equiv_pos_as_xyz
'x, y, z'
'-x+1/2, y+1/2, -z+1/2'
'-x, -y, -z'
'x-1/2, -y-1/2, z-1/2'

loop_
_atom_site_label
_atom_site_type_symbol
_atom_site_fract_x
_atom_site_fract_y
_atom_site_fract_z
_atom_site_U_iso_or_equiv
_atom_site_adp_type
_atom_site_occupancy
_atom_site_symmetry_multiplicity
_atom_site_calc_flag
_atom_site_refinement_flags
Co1 Co 0.76763(3) 0.92338(5) 0.625871(16) 0.04083(17) Uani 1 1 d .
O5 O 1.27583(19) 0.6153(3) 0.80433(9) 0.0597(7) Uani 1 1 d .
O2 O 0.89658(19) 0.9268(2) 0.67910(9) 0.0466(6) Uani 1 1 d .
O3 O 0.8684(2) 0.9528(3) 0.55287(9) 0.0578(7) Uani 1 1 d .
O4 O 0.7063(2) 0.8772(4) 0.55140(10) 0.0849(10) Uani 1 1 d .
N1 N 0.6384(2) 0.8382(3) 0.66409(10) 0.0465(7) Uani 1 1 d .
C32 C 1.3684(3) 0.5750(3) 0.88552(13) 0.0428(8) Uani 1 1 d .
H32 H 1.4288 0.5539 0.8668 0.051 Uiso 1 1 calc R
C30 C 1.2741(3) 0.6136(4) 0.85888(13) 0.0449(8) Uani 1 1 d .
C21 C 0.8730(3) 0.9322(3) 0.44024(12) 0.0412(8) Uani 1 1 d .
H21 H 0.9368 0.9585 0.4583 0.049 Uiso 1 1 calc R
C20 C 0.7850(3) 0.9010(3) 0.46818(13) 0.0441(8) Uani 1 1 d .
C19 C 0.7876(3) 0.9111(4) 0.52735(14) 0.0502(9) Uani 1 1 d .
C31 C 1.1847(3) 0.6461(4) 0.88629(14) 0.0601(11) Uani 1 1 d .
H31 H 1.1208 0.6718 0.8681 0.072 Uiso 1 1 calc R
C24 C 1.0126(3) 0.7501(3) 0.71104(11) 0.0363(7) Uani 1 1 d .
C23 C 0.9191(3) 0.8015(3) 0.67761(12) 0.0402(7) Uani 1 1 d .
N3 N 0.7315(2) 1.1305(3) 0.63390(10) 0.0427(6) Uani 1 1 d .
C29 C 1.0261(3) 0.6133(3) 0.72142(14) 0.0485(9) Uani 1 1 d .
H29 H 0.9777 0.5503 0.7062 0.058 Uiso 1 1 calc R
C25 C 1.0863(3) 0.8420(3) 0.73343(12) 0.0433(8) Uani 1 1 d .
H25 H 1.0777 0.9351 0.7268 0.052 Uiso 1 1 calc R
C28 C 1.1114(3) 0.5684(4) 0.75452(15) 0.0530(9) Uani 1 1 d .
H28 H 1.1189 0.4759 0.7626 0.064 Uiso 1 1 calc R
N2 N 0.3683(3) 0.7353(5) 0.62138(16) 0.0942(16) Uani 1 1 d .
C13 C 0.8031(3) 1.3575(4) 0.62922(13) 0.0486(9) Uani 1 1 d .
C4 C 0.4579(3) 0.7494(4) 0.65421(14) 0.0575(10) Uani 1 1 d .
C10 C 0.6499(3) 1.1777(4) 0.66061(15) 0.0630(11) Uani 1 1 d .
H10 H 0.5984 1.1167 0.6720 0.076 Uiso 1 1 calc R
C26 C 1.1726(3) 0.7975(4) 0.76552(12) 0.0481(8) Uani 1 1 d .
H26 H 1.2220 0.8599 0.7803 0.058 Uiso 1 1 calc R
C3 C 0.4672(3) 0.7004(4) 0.70563(14) 0.0551(9) Uani 1 1 d .
H3 H 0.4104 0.6539 0.7201 0.066 Uiso 1 1 calc R
C14 C 0.8057(3) 1.2179(3) 0.61830(12) 0.0438(8) Uani 1 1 d .
H14 H 0.8620 1.1841 0.5992 0.053 Uiso 1 1 calc R
C12 C 0.7157(4) 1.4038(4) 0.65616(16) 0.0672(12) Uani 1 1 d .
H12 H 0.7091 1.4966 0.6636 0.081 Uiso 1 1 calc R
C5 C 0.5463(3) 0.8180(4) 0.63593(15) 0.0590(10) Uani 1 1 d .
H5 H 0.5408 0.8524 0.6015 0.071 Uiso 1 1 calc R
O1 O 0.8638(2) 0.7228(2) 0.64850(9) 0.0542(6) Uani 1 1 d .
N4 N 0.8836(3) 1.4431(4) 0.61502(15) 0.0644(10) Uani 1 1 d .
C16 C 0.8952(3) 1.3987(4) 0.51937(15) 0.0497(9) Uani 1 1 d .
C27 C 1.1845(3) 0.6615(4) 0.77530(12) 0.0443(8) Uani 1 1 d .
C15 C 0.9530(3) 1.4105(4) 0.57293(15) 0.0585(10) Uani 1 1 d .
H15A H 0.9892 1.3245 0.5812 0.070 Uiso 1 1 calc R
H15B H 1.0078 1.4808 0.5714 0.070 Uiso 1 1 calc R
C22 C 0.6908(3) 0.8598(5) 0.44096(14) 0.0614(11) Uani 1 1 d .
H22 H 0.6312 0.8360 0.4598 0.074 Uiso 1 1 calc R
C7 C 0.2146(3) 0.6239(5) 0.58010(16) 0.0593(10) Uani 1 1 d .
C17 C 0.8169(3) 1.4908(5) 0.50346(16) 0.0701(12) Uani 1 1 d .
H17 H 0.8000 1.5618 0.5261 0.084 Uiso 1 1 calc R
C2 C 0.5609(3) 0.7214(4) 0.73469(14) 0.0650(11) Uani 1 1 d .
H2 H 0.5680 0.6887 0.7693 0.078 Uiso 1 1 calc R
C1 C 0.6456(3) 0.7906(4) 0.71361(13) 0.0583(10) Uani 1 1 d .
H1 H 0.7087 0.8042 0.7344 0.070 Uiso 1 1 calc R
C8 C 0.2373(4) 0.5198(5) 0.54551(18) 0.0778(13) Uani 1 1 d .
H8 H 0.2900 0.4558 0.5553 0.093 Uiso 1 1 calc R
C6 C 0.2808(3) 0.6422(5) 0.63070(16) 0.0776(14) Uani 1 1 d .
H6A H 0.2365 0.6789 0.6579 0.093 Uiso 1 1 calc R
H6B H 0.3093 0.5546 0.6429 0.093 Uiso 1 1 calc R
C11 C 0.6397(4) 1.3147(5) 0.67181(18) 0.0785(14) Uani 1 1 d .
H11 H 0.5813 1.3461 0.6900 0.094 Uiso 1 1 calc R
C9 C 0.1339(4) 0.7124(4) 0.56489(16) 0.0643(11) Uani 1 1 d .
H9 H 0.1149 0.7813 0.5880 0.077 Uiso 1 1 calc R
C18 C 0.9199(3) 1.2983(4) 0.48412(16) 0.0592(10) Uani 1 1 d .
H18 H 0.9741 1.2360 0.4935 0.071 Uiso 1 1 calc R
O6 O 0.4107(7) 0.8375(11) 0.5016(3) 0.285(5) Uani 1 1 d .
H4N H 0.872(3) 1.519(4) 0.6219(16) 0.060(13) Uiso 1 1 d .
H2N H 0.364(3) 0.774(4) 0.5921(16) 0.063(12) Uiso 1 1 d .

loop_
_atom_site_aniso_label
_atom_site_aniso_U_11
_atom_site_aniso_U_22
_atom_site_aniso_U_33
_atom_site_aniso_U_23
_atom_site_aniso_U_13
_atom_site_aniso_U_12
Co1 0.0412(3) 0.0480(3) 0.0325(2) 0.00523(19) -0.00610(18) -0.0090(2)
O5 0.0513(15) 0.095(2) 0.0330(13) 0.0085(12) 0.0024(11) 0.0256(14)
O2 0.0519(14) 0.0420(13) 0.0445(13) 0.0002(10) -0.0107(11) 0.0080(11)
O3 0.0583(16) 0.0773(18) 0.0366(13) -0.0074(12) -0.0096(12) 0.0021(13)
O4 0.076(2) 0.141(3) 0.0374(14) -0.0079(16) 0.0080(14) -0.049(2)
N1 0.0457(16) 0.0546(18) 0.0390(15) 0.0094(13) -0.0014(12) -0.0120(14)
C32 0.0387(18) 0.051(2) 0.0391(17) -0.0001(15) 0.0015(14) 0.0087(15)
C30 0.049(2) 0.052(2) 0.0332(17) 0.0058(15) 0.0016(15) 0.0069(16)
C21 0.0426(18) 0.0421(18) 0.0380(17) 0.0000(14) -0.0076(14) -0.0046(15)
C20 0.052(2) 0.045(2) 0.0352(17) -0.0021(14) -0.0019(15) -0.0065(16)
C19 0.060(2) 0.050(2) 0.0406(19) 0.0022(16) 0.0001(18) -0.0056(18)
C31 0.049(2) 0.090(3) 0.041(2) 0.011(2) 0.0004(17) 0.026(2)
C24 0.0468(18) 0.0379(17) 0.0241(14) 0.0010(13) 0.0010(13) 0.0000(14)
C23 0.0456(19) 0.045(2) 0.0298(16) 0.0000(14) 0.0025(14) 0.0009(16)
N3 0.0405(15) 0.0478(16) 0.0400(15) 0.0068(13) 0.0037(12) 0.0003(13)
C29 0.053(2) 0.0399(19) 0.052(2) -0.0005(16) -0.0045(17) 0.0008(16)
C25 0.050(2) 0.0435(19) 0.0365(17) 0.0009(14) -0.0011(14) 0.0004(16)
C28 0.060(2) 0.045(2) 0.054(2) 0.0116(17) 0.0019(18) 0.0095(18)
N2 0.070(2) 0.148(4) 0.062(2) 0.045(3) -0.0218(19) -0.060(3)
C13 0.063(2) 0.047(2) 0.0342(17) -0.0005(16) -0.0029(16) 0.0020(18)
C4 0.056(2) 0.066(2) 0.050(2) 0.0136(18) 0.0005(17) -0.0194(19)
C10 0.054(2) 0.073(3) 0.064(2) 0.022(2) 0.020(2) 0.007(2)
C26 0.049(2) 0.059(2) 0.0348(17) -0.0040(16) -0.0087(15) -0.0052(17)
C3 0.057(2) 0.062(2) 0.047(2) 0.0146(18) 0.0065(17) -0.0160(19)
C14 0.0436(18) 0.047(2) 0.0409(18) -0.0033(15) 0.0068(14) -0.0006(16)
C12 0.097(3) 0.053(2) 0.054(2) -0.0003(19) 0.014(2) 0.015(2)
C5 0.054(2) 0.075(3) 0.047(2) 0.0219(19) -0.0070(17) -0.022(2)
O1 0.0581(15) 0.0483(14) 0.0541(15) -0.0118(12) -0.0162(12) 0.0020(12)
N4 0.087(3) 0.044(2) 0.063(2) -0.0119(17) 0.0019(19) -0.0176(19)
C16 0.046(2) 0.047(2) 0.056(2) 0.0091(17) 0.0054(17) -0.0148(16)
C27 0.0441(19) 0.063(2) 0.0256(16) 0.0036(15) 0.0027(14) 0.0124(17)
C15 0.059(2) 0.057(2) 0.060(2) 0.0042(19) 0.0002(19) -0.0193(19)
C22 0.056(2) 0.090(3) 0.0383(19) -0.008(2) 0.0065(17) -0.024(2)
C7 0.049(2) 0.071(3) 0.058(2) 0.001(2) 0.0032(18) -0.020(2)
C17 0.071(3) 0.082(3) 0.058(3) -0.012(2) 0.007(2) 0.013(2)
C2 0.076(3) 0.082(3) 0.037(2) 0.0179(19) -0.0005(19) -0.009(2)
C1 0.057(2) 0.079(3) 0.0373(19) 0.0082(18) -0.0062(16) -0.011(2)
C8 0.060(3) 0.098(4) 0.075(3) 0.007(3) -0.003(2) 0.020(3)
C6 0.070(3) 0.105(4) 0.057(3) 0.010(2) 0.002(2) -0.038(3)
C11 0.080(3) 0.088(4) 0.070(3) 0.007(3) 0.034(2) 0.031(3)
C9 0.083(3) 0.046(2) 0.064(3) -0.0030(19) 0.006(2) -0.013(2)
C18 0.068(3) 0.042(2) 0.066(3) 0.0029(19) -0.004(2) 0.0013(19)
O6 0.264(8) 0.461(13) 0.130(5) 0.043(6) 0.018(5) 0.178(8)

loop_
_atom_type_symbol
_atom_type_description
_atom_type_scat_dispersion_real
_atom_type_scat_dispersion_imag
_atom_type_scat_source
C C 0.0033 0.0016 'International Tables Vol C Tables 4.2.6.8 and 6.1.1.4'
H H 0.0000 0.0000 'International Tables Vol C Tables 4.2.6.8 and 6.1.1.4'
N N 0.0061 0.0033 'International Tables Vol C Tables 4.2.6.8 and 6.1.1.4'
O O 0.0106 0.0060 'International Tables Vol C Tables 4.2.6.8 and 6.1.1.4'
Co Co 0.3494 0.9721 'International Tables Vol C Tables 4.2.6.8 and 6.1.1.4'

loop_
_geom_angle_atom_site_label_1
_geom_angle_atom_site_label_2
_geom_angle_atom_site_label_3
_geom_angle
_geom_angle_site_symmetry_1
_geom_angle_site_symmetry_3
O2 Co1 O4 148.63(12) . .
O2 Co1 N3 94.94(10) . .
O4 Co1 N3 103.43(13) . .
O2 Co1 N1 107.49(10) . .
O4 Co1 N1 94.39(11) . .
N3 Co1 N1 99.63(11) . .
O2 Co1 O3 94.73(10) . .
O4 Co1 O3 58.93(10) . .
N3 Co1 O3 94.89(10) . .
N1 Co1 O3 152.11(10) . .
O2 Co1 O1 58.73(8) . .
O4 Co1 O1 101.53(13) . .
N3 Co1 O1 153.52(9) . .
N1 Co1 O1 87.10(11) . .
O3 Co1 O1 90.42(9) . .
C30 O5 C27 118.3(2) . .
C23 O2 Co1 97.63(19) . .
C19 O3 Co1 85.0(2) . .
C19 O4 Co1 96.6(2) . .
C5 N1 C1 117.6(3) . .
C5 N1 Co1 118.3(2) . .
C1 N1 Co1 123.8(2) . .
C30 C32 C21 119.5(3) . 4_676
C30 C32 H32 120.2 . .
C21 C32 H32 120.2 4_676 .
C32 C30 C31 120.6(3) . .
C32 C30 O5 115.8(3) . .
C31 C30 O5 123.6(3) . .
C20 C21 C32 120.8(3) . 4_575
C20 C21 H21 119.6 . .
C32 C21 H21 119.6 4_575 .
C21 C20 C22 119.2(3) . .
C21 C20 C19 121.6(3) . .
C22 C20 C19 119.2(3) . .
O3 C19 O4 119.5(3) . .
O3 C19 C20 121.2(3) . .
O4 C19 C20 119.3(3) . .
C30 C31 C22 119.2(3) . 4_676
C30 C31 H31 120.4 . .
C22 C31 H31 120.4 4_676 .
C29 C24 C25 118.9(3) . .
C29 C24 C23 121.5(3) . .
C25 C24 C23 119.6(3) . .
O1 C23 O2 120.2(3) . .
O1 C23 C24 121.1(3) . .
O2 C23 C24 118.7(3) . .
C10 N3 C14 119.0(3) . .
C10 N3 Co1 124.1(3) . .
C14 N3 Co1 116.0(2) . .
C24 C29 C28 120.4(3) . .
C24 C29 H29 119.8 . .
C28 C29 H29 119.8 . .
C26 C25 C24 120.8(3) . .
C26 C25 H25 119.6 . .
C24 C25 H25 119.6 . .
C27 C28 C29 119.4(3) . .
C27 C28 H28 120.3 . .
C29 C28 H28 120.3 . .
C4 N2 C6 124.3(4) . .
C4 N2 H2N 121(3) . .
C6 N2 H2N 115(3) . .
N4 C13 C12 122.1(4) . .
N4 C13 C14 121.6(4) . .
C12 C13 C14 116.3(4) . .
N2 C4 C3 124.2(3) . .
N2 C4 C5 119.0(3) . .
C3 C4 C5 116.8(3) . .
N3 C10 C11 121.5(4) . .
N3 C10 H10 119.3 . .
C11 C10 H10 119.3 . .
C27 C26 C25 119.3(3) . .
C27 C26 H26 120.3 . .
C25 C26 H26 120.3 . .
C2 C3 C4 118.8(3) . .
C2 C3 H3 120.6 . .
C4 C3 H3 120.6 . .
N3 C14 C13 123.2(3) . .
N3 C14 H14 118.4 . .
C13 C14 H14 118.4 . .
C11 C12 C13 120.5(4) . .
C11 C12 H12 119.8 . .
C13 C12 H12 119.8 . .
N1 C5 C4 124.7(3) . .
N1 C5 H5 117.7 . .
C4 C5 H5 117.7 . .
C23 O1 Co1 83.48(19) . .
C13 N4 C15 122.2(3) . .
C13 N4 H4N 113(3) . .
C15 N4 H4N 120(3) . .
C18 C16 C17 117.4(4) . .
C18 C16 C15 121.7(4) . .
C17 C16 C15 120.8(4) . .
C26 C27 C28 121.1(3) . .
C26 C27 O5 119.4(3) . .
C28 C27 O5 119.4(3) . .
N4 C15 C16 113.8(3) . .
N4 C15 H15A 108.8 . .
C16 C15 H15A 108.8 . .
N4 C15 H15B 108.8 . .
C16 C15 H15B 108.8 . .
H15A C15 H15B 107.7 . .
C31 C22 C20 120.6(3) 4_575 .
C31 C22 H22 119.7 4_575 .
C20 C22 H22 119.7 . .
C9 C7 C8 117.5(4) . .
C9 C7 C6 121.9(4) . .
C8 C7 C6 120.5(4) . .
C16 C17 C8 121.3(4) . 3_676
C16 C17 H17 119.4 . .
C8 C17 H17 119.4 3_676 .
C3 C2 C1 121.0(3) . .
C3 C2 H2 119.5 . .
C1 C2 H2 119.5 . .
N1 C1 C2 121.1(3) . .
N1 C1 H1 119.4 . .
C2 C1 H1 119.4 . .
C7 C8 C17 121.0(4) . 3_676
C7 C8 H8 119.5 . .
C17 C8 H8 119.5 3_676 .
N2 C6 C7 108.8(3) . .
N2 C6 H6A 109.9 . .
C7 C6 H6A 109.9 . .
N2 C6 H6B 109.9 . .
C7 C6 H6B 109.9 . .
H6A C6 H6B 108.3 . .
C12 C11 C10 119.5(4) . .
C12 C11 H11 120.2 . .
C10 C11 H11 120.2 . .
C7 C9 C18 121.3(4) . 3_676
C7 C9 H9 119.4 . .
C18 C9 H9 119.4 3_676 .
C16 C18 C9 121.5(4) . 3_676
C16 C18 H18 119.3 . .
C9 C18 H18 119.3 3_676 .

loop_
_geom_bond_atom_site_label_1
_geom_bond_atom_site_label_2
_geom_bond_distance
_geom_bond_site_symmetry_2
Co1 O2 2.036(2) .
Co1 O4 2.040(3) .
Co1 N3 2.085(3) .
Co1 N1 2.088(3) .
Co1 O3 2.297(3) .
Co1 O1 2.350(2) .
O5 C30 1.376(4) .
O5 C27 1.394(4) .
O2 C23 1.257(4) .
O3 C19 1.233(4) .
O4 C19 1.250(4) .
N1 C5 1.330(4) .
N1 C1 1.331(4) .
C32 C30 1.373(4) .
C32 C21 1.379(4) 4_676
C32 H32 0.9300 .
C30 C31 1.376(5) .
C21 C20 1.365(5) .
C21 C32 1.379(4) 4_575
C21 H21 0.9300 .
C20 C22 1.385(5) .
C20 C19 1.493(5) .
C31 C22 1.377(5) 4_676
C31 H31 0.9300 .
C24 C29 1.370(4) .
C24 C25 1.383(4) .
C24 C23 1.487(4) .
C23 O1 1.244(4) .
N3 C10 1.329(4) .
N3 C14 1.331(4) .
C29 C28 1.386(5) .
C29 H29 0.9300 .
C25 C26 1.379(4) .
C25 H25 0.9300 .
C28 C27 1.371(5) .
C28 H28 0.9300 .
N2 C4 1.359(5) .
N2 C6 1.447(5) .
N2 H2N 0.83(4) .
C13 N4 1.365(5) .
C13 C12 1.386(5) .
C13 C14 1.392(5) .
C4 C3 1.381(5) .
C4 C5 1.386(5) .
C10 C11 1.375(6) .
C10 H10 0.9300 .
C26 C27 1.358(5) .
C26 H26 0.9300 .
C3 C2 1.358(5) .
C3 H3 0.9300 .
C14 H14 0.9300 .
C12 C11 1.358(6) .
C12 H12 0.9300 .
C5 H5 0.9300 .
N4 C15 1.437(5) .
N4 H4N 0.78(4) .
C16 C18 1.369(5) .
C16 C17 1.370(5) .
C16 C15 1.500(5) .
C15 H15A 0.9700 .
C15 H15B 0.9700 .
C22 C31 1.377(5) 4_575
C22 H22 0.9300 .
C7 C9 1.364(6) .
C7 C8 1.378(6) .
C7 C6 1.492(5) .
C17 C8 1.379(6) 3_676
C17 H17 0.9300 .
C2 C1 1.380(5) .
C2 H2 0.9300 .
C1 H1 0.9300 .
C8 C17 1.379(6) 3_676
C8 H8 0.9300 .
C6 H6A 0.9700 .
C6 H6B 0.9700 .
C11 H11 0.9300 .
C9 C18 1.378(5) 3_676
C9 H9 0.9300 .
C18 C9 1.378(5) 3_676
C18 H18 0.9300 .

loop_
_platon_squeeze_void_nr
_platon_squeeze_void_average_x
_platon_squeeze_void_average_y
_platon_squeeze_void_average_z
_platon_squeeze_void_volume
_platon_squeeze_void_count_electrons
1 0.000 0.000 0.000 106.0 -0.7
2 0.600 0.136 0.166 14.9 -0.4
3 0.100 0.364 0.666 14.9 -0.4
4 0.500 0.500 0.500 105.9 -0.4
5 0.900 0.636 0.334 14.9 -0.4
6 0.400 0.864 0.834 14.9 -0.4
